data_7226695
loop_
_publ_author_name
'Sun, Yuexin'
'Sun, Yayong'
'Zheng, Hao'
'Wang, Hongli'
'Han, Yi'
'Yang, Yu'
'Wang, Lei'

_publ_section_title
;
 Four calcium(ii) coordination polymers based on 2,5-dibromoterephthalic
 acid and different N-donor organic species: syntheses, structures,
 topologies, and luminescence properties
;
_journal_issue 44
_journal_name_full CrystEngComm
_journal_page_first 8664
_journal_paper_doi 10.1039/C6CE01709F
_journal_volume 18
_journal_year 2016
_chemical_formula_moiety '0.25(C32 H16 Br8 Ca4 O20)'
_chemical_formula_sum 'C8 H4 Br2 Ca O5'
_chemical_formula_weight 380.01
_chemical_name_systematic
;
 ?
;
_space_group_crystal_system monoclinic
_space_group_IT_number 15
_space_group_name_Hall '-C 2yc'
_space_group_name_H-M_alt 'C 1 2/c 1'
_symmetry_space_group_name_Hall '-C 2yc'
_symmetry_space_group_name_H-M 'C 1 2/c 1'
_atom_sites_solution_hydrogens mixed
_atom_sites_solution_primary iterative
_audit_creation_date 2016-05-05
_audit_creation_method
;
Olex2 1.2
(compiled 2013.09.17 svn.r2790 for OlexSys, GUI svn.r4601)
;
_audit_update_record
;
2016-07-29 deposited with the CCDC.
2016-10-03 downloaded from the CCDC.
;
_cell_angle_alpha 90
_cell_angle_beta 92.926(7)
_cell_angle_gamma 90
_cell_formula_units_Z 4
_cell_length_a 15.6300(11)
_cell_length_b 12.6171(7)
_cell_length_c 5.4481(4)
_cell_measurement_reflns_used 677
_cell_measurement_temperature 293(2)
_cell_measurement_theta_max 29.6340
_cell_measurement_theta_min 4.1550
_cell_volume 1072.99(12)
_computing_cell_refinement
;
CrysAlisPro, Agilent Technologies,
Version 1.171.36.28 (release 01-02-2013 CrysAlis171 .NET)
(compiled Feb  1 2013,16:14:44)
;
_computing_data_collection
;
CrysAlisPro, Agilent Technologies,
Version 1.171.36.28 (release 01-02-2013 CrysAlis171 .NET)
(compiled Feb  1 2013,16:14:44)
;
_computing_data_reduction
;
CrysAlisPro, Agilent Technologies,
Version 1.171.36.28 (release 01-02-2013 CrysAlis171 .NET)
(compiled Feb  1 2013,16:14:44)
;
_computing_molecular_graphics
;
O. V. Dolomanov, L. J. Bourhis, R. J. Gildea, J. A. K. Howard and H. Puschmann,
OLEX2: a complete structure solution, refinement and analysis program.
J. Appl. Cryst. (2009). 42, 339-341.
;
_computing_publication_material
;
O. V. Dolomanov, L. J. Bourhis, R. J. Gildea, J. A. K. Howard and H. Puschmann,
OLEX2: a complete structure solution, refinement and analysis program.
J. Appl. Cryst. (2009). 42, 339-341.
;
_computing_structure_refinement
;
SHELX, G.M. Sheldrick, Acta Cryst.
(2008). A64, 112-122
;
_computing_structure_solution
;
SHELX, G.M. Sheldrick, Acta Cryst.
(2008). A64, 112-122
;
_diffrn_ambient_temperature 293(2)
_diffrn_detector_area_resol_mean 10.5095
_diffrn_measured_fraction_theta_full 0.9991
_diffrn_measured_fraction_theta_max 0.999
_diffrn_measurement_device_type 'Xcalibur, Atlas, Gemini ultra'
_diffrn_measurement_method '\w scans'
_diffrn_orient_matrix_UB_11 0.0325639000
_diffrn_orient_matrix_UB_12 0.0390026000
_diffrn_orient_matrix_UB_13 0.0147978000
_diffrn_orient_matrix_UB_21 -0.0295548000
_diffrn_orient_matrix_UB_22 0.0395423000
_diffrn_orient_matrix_UB_23 -0.0415175000
_diffrn_orient_matrix_UB_31 -0.0114484000
_diffrn_orient_matrix_UB_32 0.0086909000
_diffrn_orient_matrix_UB_33 0.1226839000
_diffrn_radiation_monochromator graphite
_diffrn_radiation_type 'Mo K\a'
_diffrn_radiation_wavelength 0.7107
_diffrn_reflns_av_R_equivalents 0.0258
_diffrn_reflns_av_unetI/netI 0.0403
_diffrn_reflns_Laue_measured_fraction_full 0.963
_diffrn_reflns_Laue_measured_fraction_max 0.999
_diffrn_reflns_limit_h_max 17
_diffrn_reflns_limit_h_min -18
_diffrn_reflns_limit_k_max 14
_diffrn_reflns_limit_k_min -12
_diffrn_reflns_limit_l_max 5
_diffrn_reflns_limit_l_min -6
_diffrn_reflns_number 1829
_diffrn_reflns_point_group_measured_fraction_full 0.963
_diffrn_reflns_point_group_measured_fraction_max 0.999
_diffrn_reflns_theta_full 25.242
_diffrn_reflns_theta_max 24.992
_diffrn_reflns_theta_min 2.610
_diffrn_source 'Enhance (Mo) X-ray Source'
_exptl_absorpt_coefficient_mu 8.033
_exptl_absorpt_correction_T_max 1.00000
_exptl_absorpt_correction_T_min 0.40015
_exptl_absorpt_correction_type multi-scan
_exptl_absorpt_process_details
;
CrysAlisPro, Agilent Technologies,
Version 1.171.36.28 (release 01-02-2013 CrysAlis171 .NET)
(compiled Feb  1 2013,16:14:44)
Empirical absorption correction using spherical harmonics,
 implemented in SCALE3 ABSPACK scaling algorithm.
;
_exptl_crystal_colour colorless
_exptl_crystal_density_diffrn 2.352
_exptl_crystal_density_method 'not measured'
_exptl_crystal_description stick
_exptl_crystal_F_000 728
_exptl_crystal_size_max 0.25
_exptl_crystal_size_mid 0.20
_exptl_crystal_size_min 0.18
_refine_diff_density_max 0.733
_refine_diff_density_min -1.364
_refine_diff_density_rms 0.130
_refine_ls_extinction_method none
_refine_ls_goodness_of_fit_ref 1.096
_refine_ls_hydrogen_treatment constr
_refine_ls_matrix_type full
_refine_ls_number_parameters 75
_refine_ls_number_reflns 944
_refine_ls_number_restraints 0
_refine_ls_restrained_S_all 1.096
_refine_ls_R_factor_all 0.0446
_refine_ls_R_factor_gt 0.0365
_refine_ls_shift/su_max 0.000
_refine_ls_shift/su_mean 0.000
_refine_ls_structure_factor_coef Fsqd
_refine_ls_weighting_details
;
 w=1/[\s^2^(Fo^2^)+(0.0370P)^2^+3.6780P]
 where P=(Fo^2^+2Fc^2^)/3
;
_refine_ls_weighting_scheme calc
_refine_ls_wR_factor_gt 0.0819
_refine_ls_wR_factor_ref 0.0896
_reflns_Friedel_coverage 0.000
_reflns_number_gt 811
_reflns_number_total 944
_reflns_threshold_expression 'I > 2\s(I)'
_cod_data_source_file c6ce01709f2.cif
_cod_data_source_block 1
_cod_depositor_comments 'Adding full bibliography for 7226695--7226698.cif.'
_cod_original_cell_volume 1072.99(13)
_cod_database_code 7226695
_shelxl_version_number 2013-2
_chemical_oxdiff_formula 'C1 N1 O1 Zn1'
_shelx_space_group_comment
;
The symmetry employed for this shelxl refinement is uniquely defined
by the following loop, which should always be used as a source of
symmetry information in preference to the above space-group names.
They are only intended as comments.
;
_reflns_odcompleteness_completeness 99.91
_reflns_odcompleteness_iscentric 1
_reflns_odcompleteness_theta 26.32
_olex2_refinement_description
;
1. Fixed Uiso
 At 1.2 times of:
  All C(H) groups
 At 1.5 times of:
  All O(H,H) groups
2. Others
 Fixed Sof: H3A(0.5) H3B(0.5)
3.a Rotating group:
 O3(H3A,H3B)
3.b Aromatic/amide H refined with riding coordinates:
 C4(H4)
;

loop_
_space_group_symop_operation_xyz
'x, y, z'
'-x, y, -z+1/2'
'x+1/2, y+1/2, z'
'-x+1/2, y+1/2, -z+1/2'
'-x, -y, -z'
'x, -y, z-1/2'
'-x+1/2, -y+1/2, -z'
'x+1/2, -y+1/2, z-1/2'

loop_
_atom_site_label
_atom_site_type_symbol
_atom_site_fract_x
_atom_site_fract_y
_atom_site_fract_z
_atom_site_U_iso_or_equiv
_atom_site_adp_type
_atom_site_occupancy
_atom_site_site_symmetry_order
_atom_site_calc_flag
_atom_site_refinement_flags_posn
_atom_site_refinement_flags_adp
_atom_site_refinement_flags_occupancy
Br1 Br 0.64020(4) 0.60436(4) 0.86798(11) 0.0418(3) Uani 1 1 d . . .
Ca1 Ca 0.5000 1.08987(10) 0.7500 0.0130(3) Uani 1 2 d S T P
O1 O 0.58026(19) 0.9356(2) 0.6226(5) 0.0150(7) Uani 1 1 d . . .
O2 O 0.6021(2) 0.8424(2) 0.9701(5) 0.0213(8) Uani 1 1 d . . .
C3 C 0.7032(3) 0.6934(4) 0.6612(8) 0.0171(10) Uani 1 1 d . . .
C2 C 0.6843(3) 0.8005(4) 0.6257(8) 0.0141(9) Uani 1 1 d . . .
C1 C 0.6163(3) 0.8627(3) 0.7523(8) 0.0134(9) Uani 1 1 d . . .
C4 C 0.7325(3) 0.8553(4) 0.4617(8) 0.0178(10) Uani 1 1 d . . .
H4 H 0.7213 0.9268 0.4334 0.021 Uiso 1 1 calc R U .
O3 O 0.5000 1.2775(4) 0.7500 0.065(2) Uani 1 2 d S T P
H3A H 0.4604 1.3164 0.8019 0.098 Uiso 0.5 1 d R U P
H3B H 0.5396 1.3164 0.6981 0.098 Uiso 0.5 1 d R U P

loop_
_atom_site_aniso_label
_atom_site_aniso_U_11
_atom_site_aniso_U_22
_atom_site_aniso_U_33
_atom_site_aniso_U_23
_atom_site_aniso_U_13
_atom_site_aniso_U_12
Br1 0.0559(5) 0.0168(3) 0.0570(4) 0.0096(3) 0.0449(3) 0.0070(2)
Ca1 0.0176(7) 0.0100(7) 0.0118(6) 0.000 0.0062(5) 0.000
O1 0.0159(16) 0.0121(15) 0.0172(15) -0.0009(13) 0.0039(13) 0.0037(13)
O2 0.0284(18) 0.0193(18) 0.0173(16) 0.0049(14) 0.0124(14) 0.0088(15)
C3 0.017(2) 0.018(2) 0.017(2) 0.0029(19) 0.0102(18) 0.001(2)
C2 0.012(2) 0.017(2) 0.014(2) 0.0007(19) 0.0040(17) 0.0054(19)
C1 0.013(2) 0.009(2) 0.018(2) -0.002(2) 0.0046(17) 0.0000(19)
C4 0.022(2) 0.010(2) 0.022(2) 0.000(2) 0.0078(19) 0.004(2)
O3 0.089(5) 0.014(3) 0.100(5) 0.000 0.077(5) 0.000

loop_
_atom_type_symbol
_atom_type_description
_atom_type_scat_dispersion_real
_atom_type_scat_dispersion_imag
_atom_type_scat_source
C C 0.0033 0.0016 'International Tables Vol C Tables 4.2.6.8 and 6.1.1.4'
H H 0.0000 0.0000 'International Tables Vol C Tables 4.2.6.8 and 6.1.1.4'
Br Br -0.2901 2.4595 'International Tables Vol C Tables 4.2.6.8 and 6.1.1.4'
Ca Ca 0.2262 0.3064 'International Tables Vol C Tables 4.2.6.8 and 6.1.1.4'
O O 0.0106 0.0060 'International Tables Vol C Tables 4.2.6.8 and 6.1.1.4'

loop_
_geom_angle_atom_site_label_1
_geom_angle_atom_site_label_2
_geom_angle_atom_site_label_3
_geom_angle
_geom_angle_site_symmetry_1
_geom_angle_site_symmetry_3
Ca1 Ca1 Ca1 100.44(6) 5_676 5_677
O1 Ca1 Ca1 74.22(8) . 5_677
O1 Ca1 Ca1 123.68(9) 5_676 5_677
O1 Ca1 Ca1 43.16(7) 6_576 5_677
O1 Ca1 Ca1 41.37(7) 2_656 5_677
O1 Ca1 Ca1 43.16(7) 5_676 5_676
O1 Ca1 Ca1 123.68(9) 6_576 5_676
O1 Ca1 Ca1 41.37(7) . 5_676
O1 Ca1 Ca1 74.22(8) 2_656 5_676
O1 Ca1 O1 84.52(11) 5_676 .
O1 Ca1 O1 73.92(14) 2_656 .
O1 Ca1 O1 82.93(10) 6_576 .
O1 Ca1 O1 82.93(10) 5_676 2_656
O1 Ca1 O1 84.52(11) 6_576 2_656
O1 Ca1 O1 164.28(16) 5_676 6_576
O1 Ca1 O2 81.04(10) 5_676 6_575
O1 Ca1 O2 104.61(11) 6_576 6_575
O1 Ca1 O2 104.61(11) 5_676 5_677
O1 Ca1 O2 81.04(10) 6_576 5_677
O1 Ca1 O3 97.86(8) 5_676 .
O1 Ca1 O3 97.86(8) 6_576 .
O2 Ca1 Ca1 137.42(8) 5_677 5_676
O2 Ca1 Ca1 73.47(7) 5_677 5_677
O2 Ca1 Ca1 137.42(8) 6_575 5_677
O2 Ca1 Ca1 73.47(7) 6_575 5_676
O2 Ca1 O1 145.88(11) 6_575 2_656
O2 Ca1 O1 74.72(10) 5_677 2_656
O2 Ca1 O1 145.88(11) 5_677 .
O2 Ca1 O1 74.72(10) 6_575 .
O2 Ca1 O2 138.64(16) 6_575 5_677
O3 Ca1 Ca1 129.78(3) . 5_677
O3 Ca1 Ca1 129.78(3) . 5_676
O3 Ca1 O1 143.04(7) . .
O3 Ca1 O1 143.04(7) . 2_656
O3 Ca1 O2 69.32(8) . 6_575
O3 Ca1 O2 69.32(8) . 5_677
Ca1 O1 Ca1 95.48(11) 5_676 .
C1 O1 Ca1 129.7(3) . .
C1 O1 Ca1 125.5(3) . 5_676
C1 O2 Ca1 133.1(3) . 5_677
C2 C3 Br1 122.9(3) . .
C4 C3 Br1 115.8(3) 7_666 .
C4 C3 C2 121.2(4) 7_666 .
C3 C2 C1 125.9(4) . .
C4 C2 C3 117.1(4) . .
C4 C2 C1 117.0(4) . .
O1 C1 C2 115.0(3) . .
O2 C1 O1 125.6(4) . .
O2 C1 C2 119.4(4) . .
C3 C4 C2 121.7(4) 7_666 .

loop_
_geom_bond_atom_site_label_1
_geom_bond_atom_site_label_2
_geom_bond_distance
_geom_bond_site_symmetry_2
Br1 C3 1.901(4) .
Ca1 Ca1 3.5445(16) 5_676
Ca1 Ca1 3.5445(16) 5_677
Ca1 O1 2.436(3) .
Ca1 O1 2.353(3) 6_576
Ca1 O1 2.353(3) 5_676
Ca1 O1 2.436(3) 2_656
Ca1 O2 2.419(3) 6_575
Ca1 O2 2.419(3) 5_677
Ca1 O3 2.368(5) .
O1 Ca1 2.353(3) 5_676
O1 C1 1.273(5) .
O2 Ca1 2.419(3) 5_677
O2 C1 1.245(5) .
C3 C2 1.394(6) .
C3 C4 1.380(6) 7_666
C2 C1 1.516(6) .
C2 C4 1.383(6) .
C4 C3 1.380(6) 7_666
